data_2229968
loop_
_publ_author_name
'Afrakssou, Zahra'
'Kandri Rodi, Youssef'
'Capet, Fr\'ed\'eric'
'Essassi, El Mokhtar'
'El Ammari, Lahcen'

_publ_section_title
;
 1,3-Dibenzyl-1<i>H</i>-anthra[1,2-<i>d</i>]imidazole-2,6,11(3<i>H</i>)-trione
;
_journal_coeditor_code DN2679
_journal_issue 5
_journal_name_full 'Acta Crystallographica Section E'
_journal_page_first o1253
_journal_page_last o1254
_journal_paper_doi 10.1107/S1600536811015078
_journal_volume 67
_journal_year 2011
_chemical_formula_iupac 'C29 H20 N2 O3'
_chemical_formula_moiety 'C29 H20 N2 O3'
_chemical_formula_sum 'C29 H20 N2 O3'
_chemical_formula_weight 444.47
_chemical_name_systematic
;
1,3-Dibenzyl-1<i>H</i>-anthra[1,2-<i>d</i>]imidazole-2,6,11(3<i>H</i>)-trione
;
_space_group_IT_number 19
_symmetry_cell_setting orthorhombic
_symmetry_space_group_name_Hall 'P 2ac 2ab'
_symmetry_space_group_name_H-M 'P 21 21 21'
_atom_sites_solution_hydrogens geom
_atom_sites_solution_primary direct
_atom_sites_solution_secondary difmap
_audit_creation_method SHELXL-97
_cell_angle_alpha 90.00
_cell_angle_beta 90.00
_cell_angle_gamma 90.00
_cell_formula_units_Z 4
_cell_length_a 8.1389(3)
_cell_length_b 12.8748(4)
_cell_length_c 21.5528(8)
_cell_measurement_reflns_used 2629
_cell_measurement_temperature 296(2)
_cell_measurement_theta_max 26.40
_cell_measurement_theta_min 2.46
_cell_volume 2258.45(14)
_computing_cell_refinement 'SAINT (Bruker, 2009)'
_computing_data_collection 'APEX2 (Bruker, 2009)'
_computing_data_reduction 'SAINT (Bruker, 2009)'
_computing_molecular_graphics 'ORTEPIII (Burnett & Johnson, 1996) and ORTEP-3 for Windows (Farrugia, 1997)'
_computing_publication_material 'SHELXL97 (Sheldrick, 2008)'
_computing_structure_refinement 'SHELXL97 (Sheldrick, 2008)'
_computing_structure_solution 'SHELXS97 (Sheldrick, 2008)'
_diffrn_ambient_temperature 296(2)
_diffrn_measured_fraction_theta_full 0.997
_diffrn_measured_fraction_theta_max 0.997
_diffrn_measurement_device_type 'Bruker APEXII CCD'
_diffrn_measurement_method '\f and \w'
_diffrn_radiation_monochromator graphite
_diffrn_radiation_source 'fine-focus sealed tube'
_diffrn_radiation_type MoK\a
_diffrn_radiation_wavelength 0.71073
_diffrn_reflns_av_R_equivalents 0.0467
_diffrn_reflns_av_sigmaI/netI 0.0195
_diffrn_reflns_limit_h_max 10
_diffrn_reflns_limit_h_min -10
_diffrn_reflns_limit_k_max 16
_diffrn_reflns_limit_k_min -15
_diffrn_reflns_limit_l_max 26
_diffrn_reflns_limit_l_min -26
_diffrn_reflns_number 36228
_diffrn_reflns_theta_full 26.40
_diffrn_reflns_theta_max 26.40
_diffrn_reflns_theta_min 2.46
_exptl_absorpt_coefficient_mu 0.085
_exptl_absorpt_correction_T_max 0.987
_exptl_absorpt_correction_T_min 0.982
_exptl_absorpt_correction_type multi-scan
_exptl_absorpt_process_details '(SADABS; Bruker, 2009)'
_exptl_crystal_colour orange
_exptl_crystal_density_diffrn 1.307
_exptl_crystal_density_method 'not measured'
_exptl_crystal_description flat
_exptl_crystal_F_000 928
_exptl_crystal_size_max 0.49
_exptl_crystal_size_mid 0.18
_exptl_crystal_size_min 0.15
_refine_diff_density_max 0.226
_refine_diff_density_min -0.177
_refine_ls_extinction_coef 0.0123(15)
_refine_ls_extinction_expression Fc^*^=kFc[1+0.001xFc^2^\l^3^/sin(2\q)]^-1/4^
_refine_ls_extinction_method 'SHELXL97 (Sheldrick, 2008)'
_refine_ls_goodness_of_fit_ref 1.051
_refine_ls_hydrogen_treatment constr
_refine_ls_matrix_type full
_refine_ls_number_parameters 308
_refine_ls_number_reflns 2629
_refine_ls_number_restraints 0
_refine_ls_restrained_S_all 1.051
_refine_ls_R_factor_all 0.0541
_refine_ls_R_factor_gt 0.0394
_refine_ls_shift/su_max 0.000
_refine_ls_shift/su_mean 0.000
_refine_ls_structure_factor_coef Fsqd
_refine_ls_weighting_details 'calc w=1/[\s^2^(Fo^2^)+(0.0603P)^2^+0.2421P] where P=(Fo^2^+2Fc^2^)/3'
_refine_ls_weighting_scheme calc
_refine_ls_wR_factor_gt 0.0981
_refine_ls_wR_factor_ref 0.1084
_reflns_number_gt 2137
_reflns_number_total 2629
_reflns_threshold_expression I>2\s(I)
_cod_data_source_file dn2679.cif
_cod_data_source_block I
_cod_database_code 2229968
_cod_database_fobs_code 2229968

loop_
_symmetry_equiv_pos_as_xyz
'x, y, z'
'-x+1/2, -y, z+1/2'
'-x, y+1/2, -z+1/2'
'x+1/2, -y+1/2, -z'

loop_
_atom_site_type_symbol
_atom_site_label
_atom_site_fract_x
_atom_site_fract_y
_atom_site_fract_z
_atom_site_U_iso_or_equiv
_atom_site_adp_type
_atom_site_calc_flag
_atom_site_refinement_flags
_atom_site_occupancy
_atom_site_symmetry_multiplicity
_atom_site_disorder_assembly
_atom_site_disorder_group
C C1 0.0570(3) 0.41604(19) 0.84012(11) 0.0512(6) Uani d . 1 1 . .
C C2 0.2441(3) 0.53761(17) 0.81399(10) 0.0420(5) Uani d . 1 1 . .
C C3 0.0919(3) 0.58851(17) 0.82177(9) 0.0375(5) Uani d . 1 1 . .
C C4 0.0807(3) 0.69572(17) 0.81222(9) 0.0387(5) Uani d . 1 1 . .
C C5 0.2294(3) 0.74849(19) 0.79858(10) 0.0439(5) Uani d . 1 1 . .
C C6 0.3764(3) 0.6961(2) 0.79119(12) 0.0508(6) Uani d . 1 1 . .
H H6 0.4711 0.7333 0.7818 0.061 Uiso calc R 1 1 . .
C C7 0.3851(3) 0.5888(2) 0.79761(11) 0.0503(6) Uani d . 1 1 . .
H H7 0.4829 0.5532 0.7910 0.060 Uiso calc R 1 1 . .
C C8 -0.0748(3) 0.75336(18) 0.80889(10) 0.0425(5) Uani d . 1 1 . .
C C9 -0.0669(3) 0.86723(18) 0.81962(10) 0.0471(6) Uani d . 1 1 . .
C C10 0.0803(3) 0.92029(19) 0.81274(10) 0.0507(6) Uani d . 1 1 . .
C C11 0.2320(4) 0.8639(2) 0.79481(12) 0.0546(6) Uani d . 1 1 . .
C C12 0.0849(5) 1.0278(2) 0.82132(12) 0.0674(8) Uani d . 1 1 . .
H H12 0.1826 1.0642 0.8158 0.081 Uiso calc R 1 1 . .
C C13 -0.0569(5) 1.0794(2) 0.83799(13) 0.0758(9) Uani d . 1 1 . .
H H13 -0.0538 1.1507 0.8449 0.091 Uiso calc R 1 1 . .
C C14 -0.2029(5) 1.0266(2) 0.84455(13) 0.0730(9) Uani d . 1 1 . .
H H14 -0.2975 1.0624 0.8558 0.088 Uiso calc R 1 1 . .
C C15 -0.2100(4) 0.9207(2) 0.83451(13) 0.0606(7) Uani d . 1 1 . .
H H15 -0.3095 0.8855 0.8377 0.073 Uiso calc R 1 1 . .
C C16 -0.1814(3) 0.5233(2) 0.86850(12) 0.0506(6) Uani d . 1 1 . .
H H16A -0.2310 0.4552 0.8728 0.061 Uiso calc R 1 1 . .
H H16B -0.2530 0.5651 0.8426 0.061 Uiso calc R 1 1 . .
C C17 -0.1677(3) 0.5729(2) 0.93142(12) 0.0590(7) Uani d . 1 1 . .
C C18 -0.0688(5) 0.5290(4) 0.97586(16) 0.1043(13) Uani d . 1 1 . .
H H18 -0.0091 0.4694 0.9667 0.125 Uiso calc R 1 1 . .
C C19 -0.0579(8) 0.5726(6) 1.0333(2) 0.155(2) Uani d . 1 1 . .
H H19 0.0095 0.5425 1.0631 0.186 Uiso calc R 1 1 . .
C C20 -0.1443(10) 0.6593(6) 1.0473(2) 0.164(3) Uani d . 1 1 . .
H H20 -0.1352 0.6888 1.0866 0.197 Uiso calc R 1 1 . .
C C21 -0.2439(9) 0.7032(4) 1.0045(3) 0.152(3) Uani d . 1 1 . .
H H21 -0.3042 0.7624 1.0140 0.183 Uiso calc R 1 1 . .
C C22 -0.2544(6) 0.6587(3) 0.94659(17) 0.1007(13) Uani d . 1 1 . .
H H22 -0.3230 0.6886 0.9171 0.121 Uiso calc R 1 1 . .
C C23 0.3437(3) 0.3524(2) 0.82695(13) 0.0583(7) Uani d . 1 1 . .
H H23A 0.4241 0.3652 0.7946 0.070 Uiso calc R 1 1 . .
H H23B 0.2925 0.2859 0.8184 0.070 Uiso calc R 1 1 . .
C C24 0.4309(3) 0.34610(19) 0.88834(12) 0.0522(6) Uani d . 1 1 . .
C C25 0.5405(5) 0.2681(3) 0.8964(2) 0.1062(14) Uani d . 1 1 . .
H H25 0.5582 0.2207 0.8645 0.127 Uiso calc R 1 1 . .
C C26 0.6266(7) 0.2583(5) 0.9517(3) 0.143(2) Uani d . 1 1 . .
H H26 0.7019 0.2045 0.9563 0.172 Uiso calc R 1 1 . .
C C27 0.6028(6) 0.3250(4) 0.9984(2) 0.1106(15) Uani d . 1 1 . .
H H27 0.6577 0.3162 1.0359 0.133 Uiso calc R 1 1 . .
C C28 0.4987(5) 0.4050(3) 0.99050(14) 0.0869(10) Uani d . 1 1 . .
H H28 0.4856 0.4536 1.0221 0.104 Uiso calc R 1 1 . .
C C29 0.4106(4) 0.4159(2) 0.93574(13) 0.0680(8) Uani d . 1 1 . .
H H29 0.3374 0.4709 0.9312 0.082 Uiso calc R 1 1 . .
N N1 -0.0211(2) 0.51260(15) 0.83808(8) 0.0440(5) Uani d . 1 1 . .
N N2 0.2183(2) 0.43334(15) 0.82446(9) 0.0484(5) Uani d . 1 1 . .
O O1 -0.0047(3) 0.33329(14) 0.85284(11) 0.0743(6) Uani d . 1 1 . .
O O2 0.3554(3) 0.91046(17) 0.77953(12) 0.0851(7) Uani d . 1 1 . .
O O3 -0.2048(2) 0.71168(14) 0.79558(9) 0.0562(5) Uani d . 1 1 . .

loop_
_atom_site_aniso_label
_atom_site_aniso_U_11
_atom_site_aniso_U_22
_atom_site_aniso_U_33
_atom_site_aniso_U_12
_atom_site_aniso_U_13
_atom_site_aniso_U_23
C1 0.0601(15) 0.0381(13) 0.0553(13) 0.0009(12) -0.0041(12) -0.0057(10)
C2 0.0419(12) 0.0429(12) 0.0412(11) 0.0069(10) -0.0025(10) -0.0031(9)
C3 0.0349(11) 0.0410(11) 0.0366(10) 0.0006(10) -0.0014(9) -0.0027(9)
C4 0.0382(11) 0.0420(12) 0.0358(10) 0.0022(10) -0.0006(9) -0.0008(9)
C5 0.0424(13) 0.0459(13) 0.0433(12) -0.0039(11) 0.0011(10) 0.0043(10)
C6 0.0374(12) 0.0613(16) 0.0539(13) -0.0058(12) 0.0048(11) 0.0031(12)
C7 0.0348(12) 0.0621(15) 0.0540(13) 0.0065(12) 0.0018(10) -0.0024(12)
C8 0.0421(12) 0.0444(12) 0.0410(11) 0.0045(11) -0.0014(10) 0.0026(9)
C9 0.0588(14) 0.0397(12) 0.0427(12) 0.0091(12) -0.0023(12) 0.0030(9)
C10 0.0676(16) 0.0409(12) 0.0437(12) 0.0020(13) -0.0013(12) 0.0066(10)
C11 0.0595(16) 0.0503(14) 0.0541(14) -0.0097(13) 0.0074(12) 0.0093(12)
C12 0.103(2) 0.0414(14) 0.0578(15) -0.0049(17) -0.0003(17) 0.0088(12)
C13 0.130(3) 0.0387(13) 0.0591(16) 0.016(2) 0.0005(19) 0.0022(12)
C14 0.101(3) 0.0517(16) 0.0663(17) 0.0253(18) 0.0034(17) -0.0017(13)
C15 0.0702(17) 0.0507(14) 0.0608(15) 0.0181(14) 0.0031(14) 0.0013(12)
C16 0.0371(12) 0.0480(13) 0.0666(14) -0.0062(11) 0.0028(11) 0.0018(11)
C17 0.0514(14) 0.0671(16) 0.0586(14) -0.0085(15) 0.0149(12) 0.0018(13)
C18 0.096(3) 0.151(4) 0.0661(19) 0.017(3) -0.009(2) -0.003(2)
C19 0.145(5) 0.254(8) 0.064(2) 0.017(6) -0.012(3) -0.020(3)
C20 0.203(7) 0.214(7) 0.076(3) -0.038(6) 0.041(4) -0.055(4)
C21 0.209(7) 0.148(5) 0.100(3) 0.019(5) 0.060(4) -0.043(4)
C22 0.124(3) 0.094(3) 0.084(2) 0.021(3) 0.032(2) -0.010(2)
C23 0.0621(16) 0.0460(13) 0.0666(16) 0.0194(13) -0.0007(14) -0.0110(12)
C24 0.0457(13) 0.0493(13) 0.0615(14) 0.0066(12) 0.0049(12) 0.0079(11)
C25 0.119(3) 0.093(3) 0.106(3) 0.061(3) -0.024(3) -0.004(2)
C26 0.148(4) 0.148(4) 0.133(4) 0.082(4) -0.040(4) 0.016(4)
C27 0.092(3) 0.152(4) 0.087(3) 0.008(3) -0.027(2) 0.044(3)
C28 0.093(2) 0.111(3) 0.0569(17) -0.014(2) -0.0090(17) 0.0104(17)
C29 0.0717(19) 0.0707(17) 0.0618(16) 0.0085(17) -0.0029(14) 0.0048(14)
N1 0.0427(11) 0.0397(10) 0.0497(10) -0.0022(9) 0.0009(9) -0.0037(8)
N2 0.0468(11) 0.0403(11) 0.0582(11) 0.0097(9) -0.0025(10) -0.0058(9)
O1 0.0786(14) 0.0369(9) 0.1073(17) -0.0058(10) 0.0062(12) -0.0017(9)
O2 0.0745(14) 0.0620(12) 0.1188(18) -0.0200(12) 0.0288(14) 0.0139(12)
O3 0.0412(9) 0.0526(10) 0.0749(12) 0.0058(8) -0.0080(8) 0.0012(9)

loop_
_atom_type_symbol
_atom_type_description
_atom_type_scat_dispersion_real
_atom_type_scat_dispersion_imag
_atom_type_scat_source
C C 0.0033 0.0016 'International Tables Vol C Tables 4.2.6.8 and 6.1.1.4'
H H 0.0000 0.0000 'International Tables Vol C Tables 4.2.6.8 and 6.1.1.4'
N N 0.0061 0.0033 'International Tables Vol C Tables 4.2.6.8 and 6.1.1.4'
O O 0.0106 0.0060 'International Tables Vol C Tables 4.2.6.8 and 6.1.1.4'

loop_
_geom_angle_atom_site_label_1
_geom_angle_atom_site_label_2
_geom_angle_atom_site_label_3
_geom_angle_site_symmetry_1
_geom_angle_site_symmetry_3
_geom_angle
_geom_angle_publ_flag
O1 C1 N2 . . 126.5(2) ?
O1 C1 N1 . . 127.0(2) ?
N2 C1 N1 . . 106.4(2) ?
C7 C2 N2 . . 129.7(2) ?
C7 C2 C3 . . 122.8(2) ?
N2 C2 C3 . . 107.4(2) ?
N1 C3 C4 . . 133.6(2) ?
N1 C3 C2 . . 106.54(18) ?
C4 C3 C2 . . 119.8(2) ?
C3 C4 C5 . . 116.6(2) ?
C3 C4 C8 . . 124.2(2) ?
C5 C4 C8 . . 118.87(18) ?
C6 C5 C4 . . 121.9(2) ?
C6 C5 C11 . . 117.9(2) ?
C4 C5 C11 . . 120.1(2) ?
C5 C6 C7 . . 121.2(2) ?
C5 C6 H6 . . 119.4 ?
C7 C6 H6 . . 119.4 ?
C2 C7 C6 . . 117.5(2) ?
C2 C7 H7 . . 121.3 ?
C6 C7 H7 . . 121.3 ?
O3 C8 C4 . . 122.4(2) ?
O3 C8 C9 . . 120.5(2) ?
C4 C8 C9 . . 117.0(2) ?
C10 C9 C15 . . 120.3(2) ?
C10 C9 C8 . . 120.5(2) ?
C15 C9 C8 . . 119.2(2) ?
C9 C10 C12 . . 119.8(3) ?
C9 C10 C11 . . 120.4(2) ?
C12 C10 C11 . . 119.8(3) ?
O2 C11 C10 . . 121.1(2) ?
O2 C11 C5 . . 121.3(3) ?
C10 C11 C5 . . 117.5(2) ?
C13 C12 C10 . . 119.3(3) ?
C13 C12 H12 . . 120.4 ?
C10 C12 H12 . . 120.4 ?
C14 C13 C12 . . 120.8(3) ?
C14 C13 H13 . . 119.6 ?
C12 C13 H13 . . 119.6 ?
C13 C14 C15 . . 120.5(3) ?
C13 C14 H14 . . 119.8 ?
C15 C14 H14 . . 119.8 ?
C14 C15 C9 . . 119.3(3) ?
C14 C15 H15 . . 120.4 ?
C9 C15 H15 . . 120.4 ?
N1 C16 C17 . . 112.2(2) ?
N1 C16 H16A . . 109.2 ?
C17 C16 H16A . . 109.2 ?
N1 C16 H16B . . 109.2 ?
C17 C16 H16B . . 109.2 ?
H16A C16 H16B . . 107.9 ?
C22 C17 C18 . . 118.3(3) ?
C22 C17 C16 . . 121.8(3) ?
C18 C17 C16 . . 119.9(3) ?
C19 C18 C17 . . 120.2(5) ?
C19 C18 H18 . . 119.9 ?
C17 C18 H18 . . 119.9 ?
C20 C19 C18 . . 120.6(5) ?
C20 C19 H19 . . 119.7 ?
C18 C19 H19 . . 119.7 ?
C21 C20 C19 . . 120.2(5) ?
C21 C20 H20 . . 119.9 ?
C19 C20 H20 . . 119.9 ?
C20 C21 C22 . . 118.9(6) ?
C20 C21 H21 . . 120.6 ?
C22 C21 H21 . . 120.6 ?
C17 C22 C21 . . 121.8(5) ?
C17 C22 H22 . . 119.1 ?
C21 C22 H22 . . 119.1 ?
N2 C23 C24 . . 113.6(2) ?
N2 C23 H23A . . 108.8 ?
C24 C23 H23A . . 108.8 ?
N2 C23 H23B . . 108.8 ?
C24 C23 H23B . . 108.8 ?
H23A C23 H23B . . 107.7 ?
C25 C24 C29 . . 118.0(3) ?
C25 C24 C23 . . 117.6(3) ?
C29 C24 C23 . . 124.3(2) ?
C24 C25 C26 . . 120.7(4) ?
C24 C25 H25 . . 119.7 ?
C26 C25 H25 . . 119.7 ?
C27 C26 C25 . . 120.9(4) ?
C27 C26 H26 . . 119.5 ?
C25 C26 H26 . . 119.5 ?
C26 C27 C28 . . 119.2(4) ?
C26 C27 H27 . . 120.4 ?
C28 C27 H27 . . 120.4 ?
C27 C28 C29 . . 120.7(4) ?
C27 C28 H28 . . 119.6 ?
C29 C28 H28 . . 119.6 ?
C24 C29 C28 . . 120.3(3) ?
C24 C29 H29 . . 119.8 ?
C28 C29 H29 . . 119.8 ?
C3 N1 C1 . . 109.50(19) ?
C3 N1 C16 . . 129.55(19) ?
C1 N1 C16 . . 118.3(2) ?
C1 N2 C2 . . 110.11(19) ?
C1 N2 C23 . . 122.9(2) ?
C2 N2 C23 . . 126.6(2) ?

loop_
_geom_bond_atom_site_label_1
_geom_bond_atom_site_label_2
_geom_bond_site_symmetry_2
_geom_bond_distance
_geom_bond_publ_flag
C1 O1 . 1.209(3) ?
C1 N2 . 1.374(3) ?
C1 N1 . 1.397(3) ?
C2 C7 . 1.370(3) ?
C2 N2 . 1.377(3) ?
C2 C3 . 1.412(3) ?
C3 N1 . 1.387(3) ?
C3 C4 . 1.398(3) ?
C4 C5 . 1.418(3) ?
C4 C8 . 1.469(3) ?
C5 C6 . 1.383(3) ?
C5 C11 . 1.488(4) ?
C6 C7 . 1.390(4) ?
C6 H6 . 0.9300 ?
C7 H7 . 0.9300 ?
C8 O3 . 1.220(3) ?
C8 C9 . 1.486(3) ?
C9 C10 . 1.387(4) ?
C9 C15 . 1.391(4) ?
C10 C12 . 1.396(4) ?
C10 C11 . 1.483(4) ?
C11 O2 . 1.215(3) ?
C12 C13 . 1.380(5) ?
C12 H12 . 0.9300 ?
C13 C14 . 1.376(5) ?
C13 H13 . 0.9300 ?
C14 C15 . 1.382(4) ?
C14 H14 . 0.9300 ?
C15 H15 . 0.9300 ?
C16 N1 . 1.467(3) ?
C16 C17 . 1.503(4) ?
C16 H16A . 0.9700 ?
C16 H16B . 0.9700 ?
C17 C22 . 1.351(5) ?
C17 C18 . 1.373(5) ?
C18 C19 . 1.362(6) ?
C18 H18 . 0.9300 ?
C19 C20 . 1.353(9) ?
C19 H19 . 0.9300 ?
C20 C21 . 1.353(9) ?
C20 H20 . 0.9300 ?
C21 C22 . 1.375(7) ?
C21 H21 . 0.9300 ?
C22 H22 . 0.9300 ?
C23 N2 . 1.460(3) ?
C23 C24 . 1.504(4) ?
C23 H23A . 0.9700 ?
C23 H23B . 0.9700 ?
C24 C25 . 1.354(4) ?
C24 C29 . 1.371(4) ?
C25 C26 . 1.389(6) ?
C25 H25 . 0.9300 ?
C26 C27 . 1.338(6) ?
C26 H26 . 0.9300 ?
C27 C28 . 1.344(5) ?
C27 H27 . 0.9300 ?
C28 C29 . 1.388(4) ?
C28 H28 . 0.9300 ?
C29 H29 . 0.9300 ?

loop_
_geom_hbond_atom_site_label_D
_geom_hbond_atom_site_label_H
_geom_hbond_atom_site_label_A
_geom_hbond_site_symmetry_A
_geom_hbond_distance_DH
_geom_hbond_distance_HA
_geom_hbond_distance_DA
_geom_hbond_angle_DHA
C13 H13 O1 1_565 0.93 2.39 3.312(3) 170.5
C23 H23A O2 3_646 0.97 2.47 3.439(4) 173.7

loop_
_cod_related_entry_id
_cod_related_entry_database
_cod_related_entry_code
1 ChemSpider 30656631
